data_2202165
loop_
_publ_author_name
'S. Vishnu Vardhan Reddy'
'A. Sivalakshmi Devi'
'K. Vyas'
'V. Venugopal Rao'
'Y. Koteswar Rao'
'A. Venkateswarlu'
'P. K. Dubey'

_publ_section_title
;
 7-Nitro-1,2,3a,4-tetrahydrobenzo[<i>b</i>][1,3]oxazolo[3,2-<i>d</i>]oxazine:
 a new heterocycle
;
_journal_issue 3
_journal_name_full 'Acta Crystallographica Section E'
_journal_page_first o360
_journal_page_last o362
_journal_paper_doi 10.1107/S160053680300401X
_journal_volume 59
_journal_year 2003
_chemical_formula_iupac 'C10 H10 N2 O4'
_chemical_formula_moiety 'C10 H10 N2 O4'
_chemical_formula_sum 'C10 H10 N2 O4'
_chemical_formula_weight 222.20
_chemical_name_systematic
;
7-nitro-1,2,3a,4-tetrahydrobenzo[b][1,3] oxazolo [3,2-d] oxazine.
;
_space_group_IT_number 14
_symmetry_cell_setting monoclinic
_symmetry_space_group_name_Hall '-P 2ybc'
_symmetry_space_group_name_H-M 'P 1 21/c 1'
_atom_sites_solution_hydrogens geom
_atom_sites_solution_primary direct
_atom_sites_solution_secondary difmap
_cell_angle_alpha 90
_cell_angle_beta 100.86(2)
_cell_angle_gamma 90
_cell_formula_units_Z 8
_cell_length_a 12.164(2)
_cell_length_b 22.079(4)
_cell_length_c 7.373(2)
_cell_measurement_reflns_used 25
_cell_measurement_temperature 298.2
_cell_measurement_theta_max 29.5
_cell_measurement_theta_min 25.8
_cell_volume 1944.7(7)
_computing_cell_refinement 'MSC/AFC Diffractometer Control Software'
_computing_data_collection
;
MSC/AFC Diffractometer Control Software
(Molecular Structure Corporation, 1994)
;
_computing_data_reduction 'TEXSAN (Molecular Structure Corporation, 1995)'
_computing_molecular_graphics TEXSAN
_computing_publication_material TEXSAN
_computing_structure_refinement TEXSAN
_computing_structure_solution 'SIR92 (Altomare et al., 1993)'
_diffrn_ambient_temperature 298.2
_diffrn_measurement_device_type 'Rigaku AFC-7S'
_diffrn_measurement_method \w-2\q
_diffrn_radiation_monochromator graphite
_diffrn_radiation_source 'X-ray tube'
_diffrn_radiation_type CuK\a
_diffrn_radiation_wavelength 1.5418
_diffrn_reflns_av_R_equivalents 0.08236
_diffrn_reflns_av_sigmaI/netI 0.060
_diffrn_reflns_limit_h_max 14
_diffrn_reflns_limit_h_min -14
_diffrn_reflns_limit_k_max 26
_diffrn_reflns_limit_k_min 0
_diffrn_reflns_limit_l_max 3
_diffrn_reflns_limit_l_min -8
_diffrn_reflns_number 4615
_diffrn_reflns_reduction_process 'Lp corrections applied'
_diffrn_reflns_theta_max 69.99
_diffrn_reflns_theta_min 3.70
_diffrn_standards_decay_% 'ca 1.0'
_diffrn_standards_interval_count 150
_diffrn_standards_number 3
_exptl_absorpt_coefficient_mu 1.018
_exptl_absorpt_correction_T_max 0.816
_exptl_absorpt_correction_T_min 0.586
_exptl_absorpt_correction_type '\y scans'
_exptl_absorpt_process_details '(North et al., 1968)'
_exptl_crystal_colour yellow
_exptl_crystal_density_diffrn 1.518
_exptl_crystal_density_meas ?
_exptl_crystal_description block
_exptl_crystal_F_000 928
_exptl_crystal_size_max 0.45
_exptl_crystal_size_mid 0.30
_exptl_crystal_size_min 0.20
_refine_diff_density_max 0.33
_refine_diff_density_min -0.42
_refine_ls_extinction_method none
_refine_ls_goodness_of_fit_all 1.883
_refine_ls_goodness_of_fit_ref 1.978
_refine_ls_hydrogen_treatment constr
_refine_ls_matrix_type full
_refine_ls_number_constraints 0
_refine_ls_number_parameters 289
_refine_ls_number_reflns 3111
_refine_ls_number_restraints 0
_refine_ls_R_factor_all 0.0900
_refine_ls_R_factor_gt 0.0759
_refine_ls_shift/su_max 0.0020
_refine_ls_shift/su_mean 0.0060
_refine_ls_structure_factor_coef F
_refine_ls_weighting_details 'w = 1/[\s^2^(Fo) + 0.00016|Fo|^2^]'
_refine_ls_weighting_scheme sigma
_refine_ls_wR_factor_all 0.0979
_refine_ls_wR_factor_ref 0.0947
_reflns_number_gt 3111
_reflns_number_total 3769
_reflns_threshold_expression I>0.5\s(I)
_cod_data_source_file su6013.cif
_cod_data_source_block I
_cod_depositor_comments
;
The following automatic conversions were performed:

'_exptl_crystal_density_meas' value 'not measured' was changed to '?'
- the value is perceived as not measured.

Automatic conversion script
Id: cif_fix_values 3008 2015-01-20 13:52:24Z robertas 
;
_cod_original_cell_volume 1944.6(6)
_cod_original_sg_symbol_H-M 'P 21/c'
_cod_database_code 2202165
_cod_database_fobs_code 2202165

loop_
_symmetry_equiv_pos_as_xyz
'  +x,  +y,  +z'
'  -x,1/2+y,1/2-z'
'  -x,  -y,  -z'
'  +x,1/2-y,1/2+z'

loop_
_atom_site_aniso_label
_atom_site_aniso_U_11
_atom_site_aniso_U_22
_atom_site_aniso_U_33
_atom_site_aniso_U_12
_atom_site_aniso_U_13
_atom_site_aniso_U_23
O1A 0.0486(13) 0.0684(14) 0.168(3) -0.0149(16) 0.0067(14) 0.0116(11)
O2A 0.0650(16) 0.0487(11) 0.193(3) -0.0008(15) 0.0016(18) -0.0112(11)
O3A 0.0409(10) 0.0413(9) 0.0969(14) 0.0055(9) 0.0037(9) -0.0049(7)
O4A 0.0753(14) 0.0413(9) 0.0921(15) 0.0037(9) 0.0266(11) 0.0025(9)
N1A 0.0536(14) 0.0522(12) 0.0940(19) -0.0078(12) 0.0132(12) 0.0094(10)
N2A 0.0543(13) 0.0441(11) 0.0679(14) 0.0113(9) 0.0127(10) -0.0042(9)
C1A 0.0497(14) 0.0438(12) 0.0485(13) 0.0119(9) 0.0162(10) 0.0052(10)
C2A 0.0459(14) 0.0536(13) 0.0632(15) 0.0124(11) 0.0194(11) 0.0083(11)
C3A 0.0378(12) 0.0646(16) 0.0668(16) 0.0032(12) 0.0141(11) 0.0092(11)
C4A 0.0451(13) 0.0474(13) 0.0624(15) -0.0012(11) 0.0158(11) 0.0085(10)
C5A 0.0433(13) 0.0431(11) 0.0627(15) 0.0052(10) 0.0131(10) 0.0041(10)
C6A 0.0399(12) 0.0437(12) 0.0578(14) 0.0053(10) 0.0112(10) 0.0001(9)
C7A 0.0466(14) 0.0471(13) 0.098(2) 0.0004(14) 0.0155(14) -0.0092(11)
C8A 0.0568(15) 0.0419(12) 0.0715(16) 0.0059(11) 0.0102(12) -0.0012(11)
C9A 0.090(2) 0.0450(14) 0.0740(18) 0.0198(13) 0.0201(16) 0.0027(14)
C10A 0.0699(18) 0.0457(13) 0.0638(16) 0.0211(11) 0.0203(13) 0.0045(12)
O1B 0.0639(12) 0.0346(9) 0.1135(17) 0.0004(9) 0.0334(11) -0.0001(8)
O2B 0.0556(11) 0.0551(10) 0.0876(14) -0.0147(9) 0.0302(10) 0.0016(9)
O3B 0.0364(9) 0.0373(8) 0.0741(12) -0.0017(7) 0.0171(8) -0.0041(6)
O4B 0.0639(13) 0.0380(9) 0.1007(16) -0.0103(9) 0.0101(11) -0.0105(8)
N1B 0.0415(10) 0.0385(10) 0.0598(12) -0.0062(8) 0.0081(9) 0.0011(8)
N2B 0.0502(12) 0.0317(9) 0.0712(14) 0.0012(8) 0.0177(9) -0.0018(8)
C1B 0.0426(12) 0.0329(10) 0.0470(12) 0.0044(8) 0.0090(9) 0.0002(9)
C2B 0.0412(12) 0.0380(11) 0.0563(14) 0.0086(9) 0.0135(9) 0.0007(9)
C3B 0.0356(11) 0.0455(11) 0.0528(13) 0.0005(10) 0.0094(9) 0.0023(9)
C4B 0.0392(11) 0.0342(10) 0.0473(12) -0.0026(8) 0.0083(9) 0.0020(8)
C5B 0.0361(11) 0.0329(10) 0.0483(12) 0.0031(8) 0.0068(9) -0.0007(8)
C6B 0.0326(11) 0.0357(10) 0.0466(11) -0.0001(8) 0.0094(8) -0.0019(8)
C7B 0.0438(13) 0.0421(12) 0.0774(18) -0.0088(12) 0.0102(11) 0.0004(10)
C8B 0.0567(15) 0.0386(12) 0.0654(15) -0.0089(11) 0.0142(12) -0.0049(10)
C9B 0.084(2) 0.0389(13) 0.118(3) -0.0013(15) 0.028(2) -0.0107(14)
C10B 0.0700(17) 0.0317(10) 0.0665(16) 0.0059(10) 0.0186(13) -0.0022(10)

loop_
_atom_site_label
_atom_site_fract_x
_atom_site_fract_y
_atom_site_fract_z
_atom_site_U_iso_or_equiv
_atom_site_thermal_displace_type
_atom_site_calc_flag
_atom_site_refinement_flags
_atom_site_occupancy
_atom_site_type_symbol
O1A 0.6548(2) 0.21548(10) 0.9011(5) 0.0968(12) Uani . . 1.000 O
O2A 0.4842(3) 0.24644(10) 0.8424(6) 0.1052(12) Uani . . 1.000 O
O3A 0.25269(15) 0.06662(7) 0.6542(3) 0.0609(6) Uani . . 1.000 O
O4A 0.2666(2) -0.09694(8) 0.6910(3) 0.0682(7) Uani . . 1.000 O
N1A 0.5547(2) 0.20619(11) 0.8519(4) 0.0667(9) Uani . . 1.000 N
N2A 0.4022(2) -0.02843(9) 0.6698(3) 0.0553(7) Uani . . 1.000 N
C1A 0.4420(2) 0.02731(10) 0.7234(3) 0.0464(8) Uani . . 1.000 C
C2A 0.5564(2) 0.03956(12) 0.7866(4) 0.0530(8) Uani . . 1.000 C
C3A 0.5936(2) 0.09786(13) 0.8288(4) 0.0558(9) Uani . . 1.000 C
C4A 0.5167(2) 0.14498(11) 0.8070(4) 0.0509(8) Uani . . 1.000 C
C5A 0.4023(2) 0.13494(11) 0.7490(4) 0.0493(8) Uani . . 1.000 C
C6A 0.3663(2) 0.07653(10) 0.7105(3) 0.0469(7) Uani . . 1.000 C
C7A 0.2191(2) 0.00777(12) 0.7019(5) 0.0637(9) Uani . . 1.000 C
C8A 0.2832(3) -0.03962(11) 0.6198(4) 0.0570(8) Uani . . 1.000 C
C9A 0.3635(3) -0.13108(13) 0.6696(4) 0.0691(10) Uani . . 1.000 C
C10A 0.4607(3) -0.08576(11) 0.7097(4) 0.0588(9) Uani . . 1.000 C
O1B -0.01649(19) 0.07853(8) 0.6470(3) 0.0685(8) Uani . . 1.000 O
O2B -0.15667(17) 0.11282(8) 0.7561(3) 0.0639(7) Uani . . 1.000 O
O3B 0.21392(14) 0.25794(7) 0.5836(3) 0.0484(6) Uani . . 1.000 O
O4B 0.22258(19) 0.42080(8) 0.6650(3) 0.0682(7) Uani . . 1.000 O
N1B -0.07256(17) 0.12092(8) 0.6888(3) 0.0468(6) Uani . . 1.000 N
N2B 0.07491(18) 0.35619(8) 0.6048(3) 0.0502(7) Uani . . 1.000 N
C1B 0.03669(19) 0.29907(9) 0.6315(3) 0.0408(7) Uani . . 1.000 C
C2B -0.0706(2) 0.28824(10) 0.6671(3) 0.0446(7) Uani . . 1.000 C
C3B -0.10744(19) 0.22985(10) 0.6859(3) 0.0445(7) Uani . . 1.000 C
C4B -0.03709(19) 0.18198(9) 0.6640(3) 0.0402(6) Uani . . 1.000 C
C5B 0.06969(18) 0.19106(9) 0.6252(3) 0.0392(6) Uani . . 1.000 C
C6B 0.10731(18) 0.24923(9) 0.6140(3) 0.0380(6) Uani . . 1.000 C
C7B 0.2623(2) 0.31405(10) 0.6566(4) 0.0546(8) Uani . . 1.000 C
C8B 0.1887(2) 0.36560(11) 0.5767(4) 0.0532(8) Uani . . 1.000 C
C9B 0.1236(3) 0.45497(12) 0.6574(6) 0.0791(13) Uani . . 1.000 C
C10B 0.0321(3) 0.41140(10) 0.6750(4) 0.0553(8) Uani . . 1.000 C
H1A 0.60882 0.00719 0.80103 0.0652 Uiso . . 1.000 H
H2A 0.67083 0.10574 0.87212 0.0682 Uiso . . 1.000 H
H3A 0.35059 0.16763 0.73687 0.0596 Uiso . . 1.000 H
H4A 0.23381 0.00365 0.83246 0.0772 Uiso . . 1.000 H
H5A 0.14136 0.00261 0.65602 0.0772 Uiso . . 1.000 H
H6A 0.26082 -0.03970 0.48911 0.0697 Uiso . . 1.000 H
H7A 0.37544 -0.16377 0.75488 0.0842 Uiso . . 1.000 H
H8A 0.35570 -0.14639 0.54742 0.0842 Uiso . . 1.000 H
H9A 0.51302 -0.09216 0.63070 0.0712 Uiso . . 1.000 H
H10A 0.49827 -0.08796 0.83478 0.0712 Uiso . . 1.000 H
H1B -0.11847 0.32141 0.67917 0.0539 Uiso . . 1.000 H
H2B -0.17969 0.22256 0.71255 0.0547 Uiso . . 1.000 H
H3B 0.11543 0.15757 0.60722 0.0479 Uiso . . 1.000 H
H4B 0.26858 0.31410 0.78707 0.0677 Uiso . . 1.000 H
H5B 0.33452 0.31862 0.62682 0.0677 Uiso . . 1.000 H
H6B 0.18925 0.36890 0.44830 0.0649 Uiso . . 1.000 H
H7B 0.13291 0.48350 0.75557 0.0963 Uiso . . 1.000 H
H8B 0.10601 0.47585 0.54266 0.0963 Uiso . . 1.000 H
H9B -0.03724 0.42332 0.60133 0.0681 Uiso . . 1.000 H
H10B 0.02342 0.40716 0.79980 0.0681 Uiso . . 1.000 H

loop_
_atom_type_symbol
_atom_type_scat_dispersion_real
_atom_type_scat_dispersion_imag
_atom_type_scat_source
C 0.017 0.009
;International Tables for Crystallography
(1992, Vol. C, Tables 4.2.6.8 and 6.1.1.1)
;
H 0.000 0.000
;International Tables for Crystallography
(1992, Vol. C, Table 6.1.1.2)
;
N 0.029 0.018
;International Tables for Crystallography
(1992, Vol. C, Tables 4.2.6.8 and 6.1.1.1)
;
O 0.047 0.032
;International Tables for Crystallography
(1992, Vol. C, Tables 4.2.6.8 and 6.1.1.1)
;

loop_
_geom_angle_atom_site_label_1
_geom_angle_atom_site_label_2
_geom_angle_atom_site_label_3
_geom_angle
_geom_angle_publ_flag
C6A O3A C7A 112.74(19) yes
C8A O4A C9A 104.8(2) yes
C6B O3B C7B 113.23(18) yes
C8B O4B C9B 105.7(2) yes
O1A N1A C4A 118.9(2) yes
O1A N1A O2A 122.8(3) yes
O2A N1A C4A 118.3(3) yes
C8A N2A C10A 109.3(2) yes
C1A N2A C10A 126.7(2) yes
C1A N2A C8A 121.0(2) yes
O2B N1B C4B 118.65(19) yes
O1B N1B O2B 122.1(2) yes
O1B N1B C4B 119.2(2) yes
C1B N2B C10B 124.4(2) yes
C8B N2B C10B 110.2(2) yes
C1B N2B C8B 120.67(19) yes
N2A C1A C2A 123.2(2) yes
N2A C1A C6A 119.1(2) yes
C2A C1A C6A 117.7(2) no
C1A C2A C3A 121.0(2) no
C2A C3A C4A 119.2(2) no
N1A C4A C5A 118.4(2) yes
C3A C4A C5A 121.9(2) no
N1A C4A C3A 119.6(2) yes
C4A C5A C6A 118.2(2) no
O3A C6A C1A 119.9(2) yes
O3A C6A C5A 118.2(2) yes
C1A C6A C5A 121.9(2) no
O3A C7A C8A 110.0(2) yes
O4A C8A N2A 105.5(2) yes
O4A C8A C7A 110.9(3) yes
N2A C8A C7A 110.5(2) yes
O4A C9A C10A 104.8(2) yes
N2A C10A C9A 101.5(3) yes
C3A C2A H1A 119.44 no
C1A C2A H1A 119.54 no
C4A C3A H2A 120.27 no
C2A C3A H2A 120.54 no
C4A C5A H3A 120.84 no
C6A C5A H3A 120.91 no
O3A C7A H5A 109.51 no
C8A C7A H4A 109.23 no
O3A C7A H4A 109.22 no
C8A C7A H5A 109.35 no
H4A C7A H5A 109.54 no
O4A C8A H6A 110.16 no
N2A C8A H6A 109.91 no
C7A C8A H6A 109.83 no
O4A C9A H7A 110.68 no
O4A C9A H8A 110.75 no
C10A C9A H8A 110.51 no
H7A C9A H8A 109.43 no
C10A C9A H7A 110.59 no
N2A C10A H9A 111.33 no
N2A C10A H10A 111.61 no
C9A C10A H10A 111.46 no
H9A C10A H10A 109.39 no
C9A C10A H9A 111.43 no
N2B C1B C2B 122.5(2) yes
N2B C1B C6B 118.3(2) yes
C2B C1B C6B 119.16(19) no
C1B C2B C3B 120.7(2) no
C2B C3B C4B 118.7(2) no
N1B C4B C3B 119.5(2) yes
N1B C4B C5B 118.28(19) yes
C3B C4B C5B 122.15(19) no
C4B C5B C6B 118.74(19) no
O3B C6B C1B 120.96(18) yes
O3B C6B C5B 118.56(19) yes
C1B C6B C5B 120.5(2) no
O3B C7B C8B 109.7(2) yes
O4B C8B N2B 105.2(2) yes
O4B C8B C7B 112.0(2) yes
N2B C8B C7B 110.5(2) yes
O4B C9B C10B 107.2(2) yes
N2B C10B C9B 100.7(3) yes
C1B C2B H1B 119.70 no
C3B C2B H1B 119.62 no
C2B C3B H2B 120.64 no
C4B C3B H2B 120.64 no
C4B C5B H3B 120.60 no
C6B C5B H3B 120.67 no
O3B C7B H4B 109.29 no
O3B C7B H5B 109.71 no
C8B C7B H4B 108.97 no
C8B C7B H5B 109.78 no
H4B C7B H5B 109.40 no
O4B C8B H6B 109.76 no
N2B C8B H6B 109.79 no
C7B C8B H6B 109.51 no
O4B C9B H7B 110.21 no
O4B C9B H8B 109.94 no
C10B C9B H7B 110.14 no
C10B C9B H8B 110.02 no
H7B C9B H8B 109.31 no
N2B C10B H9B 111.50 no
N2B C10B H10B 111.93 no
C9B C10B H9B 111.55 no
C9B C10B H10B 111.57 no
H9B C10B H10B 109.40 no

loop_
_geom_bond_atom_site_label_1
_geom_bond_atom_site_label_2
_geom_bond_site_symmetry_1
_geom_bond_site_symmetry_2
_geom_bond_distance
_geom_bond_publ_flag
O1A N1A . . 1.221(4) yes
O2A N1A . . 1.228(4) yes
O3A C6A . . 1.383(3) yes
O3A C7A . . 1.426(3) yes
O4A C8A . . 1.399(3) yes
O4A C9A . . 1.433(4) yes
O1B N1B . . 1.231(3) yes
O2B N1B . . 1.231(3) yes
O3B C6B . . 1.371(3) yes
O3B C7B . . 1.432(3) yes
O4B C8B . . 1.406(3) yes
O4B C9B . . 1.413(4) yes
N1A C4A . . 1.446(4) yes
N2A C8A . . 1.446(4) yes
N2A C1A . . 1.354(3) yes
N2A C10A . . 1.455(3) yes
N1B C4B . . 1.438(3) yes
N2B C1B . . 1.371(3) yes
N2B C8B . . 1.453(3) yes
N2B C10B . . 1.458(3) yes
C1A C2A . . 1.408(4) no
C1A C6A . . 1.416(3) no
C2A C3A . . 1.380(4) no
C3A C4A . . 1.388(4) no
C4A C5A . . 1.394(4) no
C5A C6A . . 1.374(3) no
C7A C8A . . 1.499(4) no
C9A C10A . . 1.535(5) no
C2A H1A . . 0.9503 no
C3A H2A . . 0.9496 no
C5A H3A . . 0.9505 no
C7A H5A . . 0.9493 no
C7A H4A . . 0.9498 no
C8A H6A . . 0.9507 no
C9A H7A . . 0.9503 no
C9A H8A . . 0.9500 no
C10A H9A . . 0.9507 no
C10A H10A . . 0.9502 no
C1B C2B . . 1.399(3) no
C1B C6B . . 1.417(3) no
C2B C3B . . 1.380(3) no
C3B C4B . . 1.388(3) no
C4B C5B . . 1.396(3) no
C5B C6B . . 1.371(3) no
C7B C8B . . 1.498(4) no
C9B C10B . . 1.495(5) no
C2B H1B . . 0.9502 no
C3B H2B . . 0.9497 no
C5B H3B . . 0.9496 no
C7B H4B . . 0.9505 no
C7B H5B . . 0.9501 no
C8B H6B . . 0.9508 no
C9B H7B . . 0.9501 no
C9B H8B . . 0.9517 no
C10B H9B . . 0.9503 no
C10B H10B . . 0.9504 no

loop_
_geom_contact_atom_site_label_1
_geom_contact_atom_site_label_2
_geom_contact_distance
_geom_contact_site_symmetry_2
_geom_contact_publ_flag
O1B C7A 3.222(4) . no
O2A C7B 3.162(4) . no
O2A C9A 3.289(4) 2_656 no
O2B C3A 3.200(3) 1_455 no
O2B C8A 3.325(4) 3_556 no
O3A N2A 2.765(3) . no
O3B N2B 2.773(3) . no
O1A H7A 2.8677 3_657 no
O1A H7A 2.8994 2_656 no
O1A H2B 2.6579 1_655 no
O1A H2A 2.4434 . no
O1B H3B 2.4256 . no
O1B H7B 2.7031 2_546 no
O1B H10B 2.7123 4_554 no
O1B H5A 2.5402 . no
O2A H5B 2.7001 . no
O2A H7A 2.7966 2_656 no
O2A H3A 2.4079 . no
O2B H2A 2.4156 1_455 no
O2B H7B 2.8728 2_546 no
O2B H9B 2.7987 4_555 no
O2B H2B 2.4532 . no
O2B H6A 2.5724 3_556 no
O3A H6B 2.8204 4_555 no
O3A H3B 2.5927 . no
O3B H4B 2.8809 4_554 no
O3B H3A 2.7035 . no
O4A H1B 2.8395 2_546 no
O4B H1A 2.7773 2_656 no
N1B N2B 3.288(3) 4_555 no
N2A O3A 2.765(3) . no
N2B O3B 2.773(3) . no
N2B N1B 3.288(3) 4_554 no
N2B C4B 3.385(3) 4_554 no
C1B C5B 3.593(3) 4_555 no
C1B C3B 3.479(3) 4_554 no
C1B C4B 3.420(3) 4_554 no
C2B C5B 3.515(3) 4_555 no
C2B C3B 3.514(3) 4_554 no
C3A C10A 3.596(4) 3_657 no
C3A O2B 3.200(3) 1_655 no
C3B C1B 3.479(3) 4_555 no
C3B C2B 3.514(3) 4_555 no
C4B C1B 3.420(3) 4_555 no
C4B N2B 3.385(3) 4_555 no
C5B C2B 3.515(3) 4_554 no
C5B C8B 3.595(4) 4_555 no
C5B C1B 3.593(3) 4_554 no
C7A O1B 3.222(4) . no
C7B O2A 3.162(4) . no
C8A O2B 3.325(4) 3_556 no
C8B C5B 3.595(4) 4_554 no
C9A O2A 3.289(4) 2_646 no
C10A C3A 3.596(4) 3_657 no
C1A H4A 2.8460 . no
C1B H4B 2.8571 . no
C2A H10A 2.9407 . no
C2B H10B 2.9559 . no
C2B H9B 3.0609 . no
C3A H10A 2.9143 3_657 no
C4A H10A 2.9623 3_657 no
C5B H6B 2.8701 4_555 no
C9B H4A 3.0954 4_554 no
C10A H1A 2.7302 . no
C10B H1B 2.7063 . no
H1A H10A 2.5317 . no
H1A C10A 2.7302 . no
H1A O4B 2.7773 2_646 no
H1B C10B 2.7063 . no
H1B O4A 2.8395 2_556 no
H1B H9B 2.5656 . no
H2A O2B 2.4156 1_655 no
H2A O1A 2.4434 . no
H2B O1A 2.6579 1_455 no
H2B O2B 2.4532 . no
H3A O2A 2.4079 . no
H3A O3B 2.7035 . no
H3B O1B 2.4256 . no
H3B H6B 2.5732 4_555 no
H3B O3A 2.5927 . no
H4A C9B 3.0954 4_555 no
H4A H8B 2.4354 4_555 no
H4A C1A 2.8460 . no
H4B C1B 2.8571 . no
H4B O3B 2.8809 4_555 no
H5A O1B 2.5402 . no
H5B O2A 2.7001 . no
H6A H7B 2.4323 4_554 no
H6A O2B 2.5724 3_556 no
H6B O3A 2.8204 4_554 no
H6B C5B 2.8701 4_554 no
H6B H3B 2.5732 4_554 no
H7A O2A 2.7966 2_646 no
H7A O1A 2.8677 3_657 no
H7A O1A 2.8994 2_646 no
H7B H6A 2.4323 4_555 no
H7B O1B 2.7031 2_556 no
H7B O2B 2.8728 2_556 no
H8B H9B 2.5394 3_566 no
H8B H4A 2.4354 4_554 no
H9B H8B 2.5394 3_566 no
H9B O2B 2.7987 4_554 no
H9B H1B 2.5656 . no
H9B C2B 3.0609 . no
H10A C2A 2.9407 . no
H10A H1A 2.5317 . no
H10A C3A 2.9143 3_657 no
H10A C4A 2.9623 3_657 no
H10B C2B 2.9559 . no
H10B O1B 2.7123 4_555 no

loop_
_geom_hbond_atom_site_label_D
_geom_hbond_atom_site_label_H
_geom_hbond_atom_site_label_A
_geom_hbond_site_symmetry_A
_geom_hbond_distance_DH
_geom_hbond_distance_HA
_geom_hbond_distance_DA
_geom_hbond_angle_DHA
_geom_hbond_publ_flag
C3A H2A O2B 1_655 0.95 2.42 3.200(3) 140 yes
C5B H3B O3A . 0.95 2.59 3.517(3) 165 yes
C7A H5A O1B . 0.95 2.54 3.222(4) 129 yes
C8A H6A O2B 3_556 0.95 2.57 3.325(4) 136 yes

loop_
_geom_torsion_atom_site_label_1
_geom_torsion_atom_site_label_2
_geom_torsion_atom_site_label_3
_geom_torsion_atom_site_label_4
_geom_torsion
_geom_torsion_publ_flag
C7A O3A C6A C1A 29.5(3) no
C7A O3A C6A C5A -151.8(2) no
C6A O3A C7A C8A -57.4(3) no
C9A O4A C8A N2A -35.9(3) no
C9A O4A C8A C7A -155.5(3) no
C8A O4A C9A C10A 37.4(3) no
C7B O3B C6B C1B 28.0(3) no
C6B O3B C7B C8B -56.7(3) no
C7B O3B C6B C5B -152.7(2) no
C9B O4B C8B N2B -28.5(3) no
C8B O4B C9B C10B 34.7(3) no
C9B O4B C8B C7B -148.5(3) no
O1A N1A C4A C5A -179.3(3) no
O1A N1A C4A C3A 3.0(4) no
O2A N1A C4A C5A 2.2(5) no
O2A N1A C4A C3A -175.5(3) no
C8A N2A C10A C9A 2.3(3) no
C10A N2A C8A C7A 140.5(2) no
C8A N2A C1A C2A 175.1(2) no
C10A N2A C1A C2A 16.7(4) no
C10A N2A C1A C6A -165.4(2) no
C8A N2A C1A C6A -7.0(3) no
C10A N2A C8A O4A 20.5(3) no
C1A N2A C8A O4A -141.2(2) no
C1A N2A C10A C9A 162.7(2) no
C1A N2A C8A C7A -21.3(3) no
O2B N1B C4B C5B 166.7(2) no
O2B N1B C4B C3B -10.9(3) no
O1B N1B C4B C5B -11.4(3) no
O1B N1B C4B C3B 171.0(2) no
C1B N2B C8B O4B -144.4(2) no
C10B N2B C1B C2B 24.1(4) no
C10B N2B C1B C6B -158.7(2) no
C10B N2B C8B C7B 133.2(2) no
C1B N2B C8B C7B -23.3(3) no
C10B N2B C8B O4B 12.1(3) no
C8B N2B C10B C9B 8.1(3) no
C8B N2B C1B C2B 177.1(2) no
C8B N2B C1B C6B -5.7(3) no
C1B N2B C10B C9B 163.5(3) no
N2A C1A C2A C3A 175.9(3) no
C6A C1A C2A C3A -2.0(4) no
C2A C1A C6A C5A 3.2(3) no
C2A C1A C6A O3A -178.2(2) no
N2A C1A C6A O3A 3.8(3) no
N2A C1A C6A C5A -174.9(2) no
C1A C2A C3A C4A -0.5(4) no
C2A C3A C4A C5A 2.0(4) no
C2A C3A C4A N1A 179.6(3) no
C3A C4A C5A C6A -0.9(4) no
N1A C4A C5A C6A -178.5(3) no
C4A C5A C6A C1A -1.7(4) no
C4A C5A C6A O3A 179.6(2) no
O3A C7A C8A N2A 52.9(3) no
O3A C7A C8A O4A 169.5(2) no
O4A C9A C10A N2A -23.7(3) no
N2B C1B C2B C3B 177.4(2) no
C2B C1B C6B O3B -178.4(2) no
C2B C1B C6B C5B 2.3(3) no
N2B C1B C6B O3B 4.4(3) no
N2B C1B C6B C5B -174.9(2) no
C6B C1B C2B C3B 0.3(3) no
C1B C2B C3B C4B -1.7(3) no
C2B C3B C4B N1B 178.0(2) no
C2B C3B C4B C5B 0.5(3) no
C3B C4B C5B C6B 2.0(3) no
N1B C4B C5B C6B -175.5(2) no
C4B C5B C6B C1B -3.4(3) no
C4B C5B C6B O3B 177.3(2) no
O3B C7B C8B N2B 53.6(3) no
O3B C7B C8B O4B 170.6(2) no
O4B C9B C10B N2B -25.7(3) no
